data_2005763
loop_
_publ_author_name
'Cieren, X.'
'Jaulmes, S.'
'Angenault, J.'
'Couturier, J. C.'
'Quarton, M.'

_publ_section_title
;
 La Phase Monoclinique Li~2~Nb~0,5~In~1,5~(PO~4~)~3~
;
_journal_issue 12
_journal_name_full 'Acta Crystallographica Section C'
_journal_page_first 2967
_journal_page_last 2969
_journal_paper_doi 10.1107/S0108270196008153
_journal_volume 52
_journal_year 1996
_chemical_formula_iupac 'Li2 Nb0.5 In1.5 (P O4)3'
_chemical_formula_moiety 'Li2 In1.5 Nb0.5 (P O4 )3'
_chemical_formula_sum 'In1.5 Li2 Nb0.5 O12 P3'
_chemical_formula_weight 517.48
_space_group_IT_number 14
_symmetry_cell_setting monoclinic
_symmetry_space_group_name_Hall '-P 2yn'
_symmetry_space_group_name_H-M 'P 1 21/n 1'
_atom_type_scat_source IntTabIV
_cell_angle_alpha 90
_cell_angle_beta 90.13(2)
_cell_angle_gamma 90
_cell_formula_units_Z 4
_cell_length_a 8.648(2)
_cell_length_b 8.8428(7)
_cell_length_c 12.316(2)
_cell_measurement_reflns_used 30
_cell_measurement_temperature 293
_cell_measurement_theta_max 13.8
_cell_measurement_theta_min 4.6
_cell_volume 941.8(3)
_diffrn_measurement_device 'Syntex Nicolet P3F'
_diffrn_measurement_method '\q/2\q scans'
_diffrn_radiation_type MoK\a
_diffrn_radiation_wavelength 0.71069
_diffrn_reflns_limit_h_max 12
_diffrn_reflns_limit_h_min -12
_diffrn_reflns_limit_k_max 12
_diffrn_reflns_limit_k_min 0
_diffrn_reflns_limit_l_max 17
_diffrn_reflns_limit_l_min 0
_diffrn_reflns_number 2884
_diffrn_reflns_theta_max 30
_diffrn_standards_decay_% 1.5
_diffrn_standards_interval_count 60
_diffrn_standards_number 3
_exptl_absorpt_coefficient_mu 4.767
_exptl_absorpt_correction_T_max 0.936
_exptl_absorpt_correction_T_min 0.851
_exptl_absorpt_correction_type 'analytique (Meulenaer & Tompa, 1965)'
_exptl_crystal_colour incolore
_exptl_crystal_density_diffrn 3.649
_exptl_crystal_density_meas 3.59(6)
_exptl_crystal_density_method pycnometrie
_exptl_crystal_description 'plaquette allong\'ee'
_exptl_crystal_size_max 0.066
_exptl_crystal_size_mid 0.031
_exptl_crystal_size_min 0.014
_refine_diff_density_max 0.76
_refine_diff_density_min -0.86
_refine_ls_extinction_coef 'g = 0.77(7) x 10^-6^'
_refine_ls_extinction_method 'Becker & Coppens (1975)'
_refine_ls_goodness_of_fit_obs 25.9
_refine_ls_number_parameters 182
_refine_ls_number_reflns 2884
_refine_ls_R_factor_obs 0.0527
_refine_ls_shift/esd_max 0.002
_refine_ls_structure_factor_coef F
_refine_ls_weighting_details 'w = 1/\s(F)'
_refine_ls_weighting_scheme calc
_refine_ls_wR_factor_obs 0.0525
_reflns_number_observed 2884
_reflns_number_total 2884
_reflns_observed_criterion F>=0
_cod_data_source_file du1158.cif
_cod_data_source_block du1158a
_cod_depositor_comments
;
Added _atom_site_type_symbol and _atom_site_occupancy to
the atoms loop to complete the structure as from the reference

Luca Lutterotti  3/5/2013

#----------------------------------------------------------------------

The following automatic conversions were performed:

'_refine_ls_weighting_scheme' value ' 1/\s(F)' was changed to 'calc'.
New tag '_refine_ls_weighting_details' was created. The value of the
new tag was set to 'w = 1/\s(F)'.

Automatic conversion script
Id: cif_fix_values 3143 2015-03-26 13:38:13Z robertas
;
_cod_original_cell_volume 941.9(3)
_cod_original_sg_symbol_H-M 'P 21/n'
_cod_database_code 2005763

loop_
_symmetry_equiv_pos_as_xyz
x,y,z
1/2-x,1/2+y,1/2-z
-x,-y,-z
1/2+x,1/2-y,1/2+z

loop_
_atom_site_label
_atom_site_fract_x
_atom_site_fract_y
_atom_site_fract_z
_atom_site_U_iso_or_equiv
_atom_site_type_symbol
_atom_site_occupancy
Li(1)a .590(3) .407(5) .187(2) .03(2) Li 0.5
Li(2)b .771(4) .285(2) .170(2) .07(2) Li 0.5
Li(3) .213(3) .789(2) .170(2) .08(1) Li 1
M(1)c .24491(4) .46416(4) .10693(3) .0115(2) In 0.67
M(1)d .24491(4) .46416(4) .10693(3) .0115(2) Nb 0.33
M(2)c .74965(4) .96076(5) .10883(3) .0137(2) In 0.67
M(2)d .74965(4) .96076(5) .10883(3) .0137(2) Nb 0.33
P(1) .4567(2) .7501(2) .0008(1) .0118(6) P 1
P(2) .1071(2) .1083(2) .1517(1) .0107(6) P 1
P(3) .8943(2) .6110(2) .1526(1) .0118(6) P 1
O(11) .5485(6) .8305(7) .0874(4) .041(3) O 1
O(12) .4506(5) .3647(6) .0619(4) .035(3) O 1
O(13) .6049(6) .1426(6) .0852(4) .040(3) O 1
O(14) .3155(5) .6798(6) .0581(5) .039(3) O 1
O(21) .1915(8) .0568(7) .0516(5) .056(4) O 1
O(22) .9344(5) .1170(6) .1351(5) .040(3) O 1
O(23) .1390(6) -.0094(5) .2390(4) .037(3) O 1
O(24) .1659(5) .2644(5) .1886(3) .018(2) O 1
O(31) .8683(6) .5912(6) .0321(4) .033(3) O 1
O(32) .8028(6) .4953(6) .2188(4) .031(2) O 1
O(33) .8520(5) .7732(5) .1865(4) .024(2) O 1
O(34) .0671(5) .5895(6) .1794(4) .031(2) O 1

loop_
_geom_angle_atom_site_label_1
_geom_angle_atom_site_label_2
_geom_angle_atom_site_label_3
_geom_angle_site_symmetry_1
_geom_angle_site_symmetry_3
_geom_angle
_geom_angle_publ_flag
O(12) M(1) O(31) . 3_665 94.9(3) no
O(14) M(1) O(31) . 3_665 96.8(3) no
O(34) M(1) O(31) . 3_665 97.7(2) no
O(24) M(1) O(31) . 3_665 92.5(2) no
O(23) M(1) O(31) 2 3_665 172.0(2) no
O(14) M(1) O(12) . . 93.4(2) no
O(34) M(1) O(12) . . 166.9(2) no
O(24) M(1) O(12) . . 92.9(2) no
O(23) M(1) O(12) 2 . 83.3(3) no
O(34) M(1) O(14) . . 81.7(2) no
O(24) M(1) O(14) . . 168.3(2) no
O(23) M(1) O(14) 2 . 91.1(3) no
O(24) M(1) O(34) . . 90.1(2) no
O(23) M(1) O(34) 2 . 84.7(2) no
O(23) M(1) O(24) 2 . 79.9(2) no
O(13) M(2) O(21) 1_565 3_665 94.3(3) no
O(11) M(2) O(21) . 3_665 92.6(3) no
O(33) M(2) O(21) . 3_665 105.9(3) no
O(22) M(2) O(21) 1_565 3_665 90.4(3) no
O(32) M(2) O(21) 2_655 3_665 175.7(2) no
O(11) M(2) O(13) . 1_565 84.7(3) no
O(33) M(2) O(13) . 1_565 158.9(2) no
O(22) M(2) O(13) 1_565 1_565 88.3(3) no
O(32) M(2) O(13) 2_655 1_565 84.3(2) no
O(33) M(2) O(11) . . 88.4(2) no
O(22) M(2) O(11) 1_565 . 172.6(2) no
O(32) M(2) O(11) 2_655 . 91.4(2) no
O(22) M(2) O(33) 1_565 . 97.3(2) no
O(32) M(2) O(33) 2_655 . 76.0(2) no
O(32) M(2) O(22) 2_655 1_565 85.4(3) no
O(12) P(1) O(11) 3_665 . 113.6(4) no
O(13) P(1) O(11) 3_665 . 112.5(4) no
O(14) P(1) O(11) . . 106.4(3) no
O(13) P(1) O(12) 3_665 3_665 104.4(4) no
O(14) P(1) O(12) . 3_665 112.7(3) no
O(14) P(1) O(13) . 3_665 107.1(3) no
O(22) P(2) O(21) 1_455 . 112.7(4) no
O(23) P(2) O(21) . . 106.5(4) no
O(24) P(2) O(21) . . 110.7(3) no
O(23) P(2) O(22) . 1_455 108.0(4) no
O(24) P(2) O(22) . 1_455 108.7(3) no
O(24) P(2) O(23) . . 110.2(3) no
O(32) P(3) O(31) . . 111.7(3) no
O(33) P(3) O(31) . . 109.9(3) no
O(34) P(3) O(31) 1_655 . 109.8(3) no
O(33) P(3) O(32) . . 110.8(3) no
O(34) P(3) O(32) 1_655 . 107.8(3) no
O(34) P(3) O(33) 1_655 . 106.7(3) no
O(33) Li(1) O(12) 2_645 . 130(3) yes
O(32) Li(1) O(12) . . 140(2) yes
O(23) Li(1) O(12) 2 . 81.0(10) yes
O(32) Li(1) O(33) . 2_645 82.0(10) yes
O(23) Li(1) O(33) 2 2_645 95(2) yes
O(23) Li(1) O(32) 2 . 125(2) yes
O(33) Li(2) O(32) 2_645 . 82.0(9) yes
O(22) Li(2) O(32) . . 130(2) yes
O(13) Li(2) O(32) . . 141(2) yes
O(22) Li(2) O(33) . 2_645 119(2) yes
O(13) Li(2) O(33) . 2_645 92(2) yes
O(13) Li(2) O(22) . . 86.3(8) yes
O(24) Li(3) O(14) 2 . 109.0(10) yes
O(23) Li(3) O(14) 1_565 . 151(2) yes
O(34) Li(3) O(14) . . 84.3(9) yes
O(23) Li(3) O(24) 1_565 2 84.1(7) yes
O(34) Li(3) O(24) . 2 99.5(9) yes
O(34) Li(3) O(23) . 1_565 120(2) yes

loop_
_geom_bond_atom_site_label_1
_geom_bond_atom_site_label_2
_geom_bond_site_symmetry_1
_geom_bond_site_symmetry_2
_geom_bond_distance
_geom_bond_publ_flag
M(1) O(31) . 3_665 2.030(5) yes
O(31) O(12) 3_665 . 3.014(7) no
M(1) O(12) . . 2.062(5) yes
O(31) O(14) 3_665 . 3.082(8) no
O(12) O(14) . . 3.022(8) no
M(1) O(14) . . 2.091(5) yes
O(31) O(34) 3_665 . 3.108(7) no
O(12) O(34) . . 4.132(7) no
O(14) O(34) . . 2.739(7) no
M(1) O(34) . . 2.097(5) yes
O(31) O(24) 3_665 . 3.017(7) no
O(12) O(24) . . 3.050(7) no
O(14) O(24) . . 4.215(7) no
O(34) O(24) . . 3.002(7) no
M(1) O(24) . . 2.146(4) yes
O(31) O(23) 3_665 2 4.178(7) no
O(12) O(23) . 2 2.804(8) no
O(14) O(23) . 2 3.033(8) no
O(34) O(23) . 2 2.868(7) no
O(24) O(23) . 2 2.764(7) no
M(1) O(23) . 2 2.157(5) yes
M(2) O(21) . 3_665 2.047(6) yes
O(21) O(13) 3_665 1_565 3.010(8) no
M(2) O(13) . 1_565 2.058(5) yes
O(21) O(11) 3_665 . 3.000(8) no
O(13) O(11) 1_565 . 2.803(9) no
M(2) O(11) . . 2.103(5) yes
O(21) O(33) 3_665 . 3.316(9) no
O(13) O(33) 1_565 . 4.096(7) no
O(11) O(33) . . 2.936(7) no
M(2) O(33) . . 2.108(5) yes
O(21) O(22) 3_665 1_565 2.970(9) no
O(13) O(22) 1_565 1_565 2.922(8) no
O(11) O(22) . 1_565 4.230(7) no
O(33) O(22) . 1_565 3.187(7) no
M(2) O(22) . 1_565 2.137(5) yes
O(21) O(32) 3_665 2_655 4.238(8) no
O(13) O(32) 1_565 2_655 2.855(8) no
O(11) O(32) . 2_655 3.075(7) no
O(33) O(32) . 2_655 2.649(7) no
O(22) O(32) 1_565 2_655 2.937(8) no
M(2) O(32) . 2_655 2.193(5) yes
P(1) O(11) . . 1.506(5) yes
O(11) O(12) . 3_665 2.523(8) no
P(1) O(12) . 3_665 1.508(5) yes
O(11) O(13) . 3_665 2.515(8) no
O(12) O(13) 3_665 3_665 2.391(7) no
P(1) O(13) . 3_665 1.518(6) yes
O(11) O(14) . . 2.442(7) no
O(12) O(14) 3_665 . 2.538(7) no
O(13) O(14) 3_665 . 2.462(8) no
P(1) O(14) . . 1.542(5) yes
P(2) O(21) . . 1.505(6) yes
O(21) O(22) . 1_455 2.509(8) no
P(2) O(22) . 1_455 1.509(5) yes
O(21) O(23) . . 2.425(9) no
O(22) O(23) 1_455 . 2.452(7) no
P(2) O(23) . . 1.521(5) yes
O(21) O(24) . . 2.503(7) no
O(22) O(24) 1_455 . 2.476(7) no
O(23) O(24) . . 2.510(7) no
P(2) O(24) . . 1.539(5) yes
P(3) O(31) . . 1.511(5) yes
O(31) O(32) . . 2.517(8) no
P(3) O(32) . . 1.530(5) yes
O(31) O(33) . . 2.496(7) no
O(32) O(33) . . 2.526(7) no
P(3) O(33) . . 1.538(5) yes
O(31) O(34) . 1_655 2.497(7) no
O(32) O(34) . 1_655 2.481(7) no
O(33) O(34) . 1_655 2.471(7) no
P(3) O(34) . 1_655 1.542(5) yes
Li(1) O(12) . . 1.99(3) yes
O(12) O(33) . 2_645 3.626(7) no
Li(1) O(33) . 2_645 2.02(4) yes
O(12) O(32) . . 3.784(5) no
O(33) O(32) 2_645 . 2.649(7) no
Li(1) O(32) . . 2.04(3) yes
O(12) O(23) . 2 2.804(8) no
O(33) O(23) 2_645 2 3.205(7) no
O(32) O(23) . 2 3.858(8) no
Li(1) O(23) . 2 2.31(4) yes
Li(2) O(32) . . 1.97(3) yes
O(32) O(33) . 2_645 2.649(7) no
Li(2) O(33) . 2_645 2.06(3) yes
O(32) O(22) . . 3.681(8) no
O(33) O(22) 2_645 . 3.591(8) no
Li(2) O(22) . . 2.09(3) yes
O(32) O(13) . . 3.918(8) no
O(33) O(13) 2_645 . 3.061(8) no
O(22) O(13) . . 2.922(8) no
Li(2) O(13) . . 2.18(3) yes
Li(3) O(14) . . 1.90(2) yes
O(14) O(24) . 2 3.212(8) no
Li(3) O(24) . 2 2.04(2) yes
O(14) O(23) . 1_565 3.855(8) no
O(24) O(23) 2 1_565 2.764(7) no
Li(3) O(23) . 1_565 2.08(2) yes
O(14) O(34) . . 2.739(7) no
O(24) O(34) 2 . 3.217(7) no
O(23) O(34) 1_565 . 3.674(8) no
Li(3) O(34) . . 2.17(3) yes
